data_7057046
loop_
_publ_author_name
'Tarai, Arup'
'Baruah, Jubaraj B.'

_publ_section_title
;
 Different self-assemblies and absorption--emission properties of the
 picrate salts of aromatic amine or heterocycle linked oximes
;
_journal_issue 6
_journal_name_full 'New Journal of Chemistry'
_journal_page_first 4757
_journal_paper_doi 10.1039/C7NJ04349J
_journal_volume 42
_journal_year 2018
_chemical_formula_moiety 'C9 H8 N2 O'
_chemical_formula_sum 'C9 H8 N2 O'
_chemical_formula_weight 160.17
_space_group_crystal_system orthorhombic
_space_group_IT_number 33
_space_group_name_Hall 'P 2c -2n'
_space_group_name_H-M_alt 'P n a 21'
_symmetry_space_group_name_Hall 'P 2c -2n'
_symmetry_space_group_name_H-M 'P n a 21'
_atom_sites_solution_hydrogens mixed
_audit_creation_method SHELXL-2014/7
_audit_update_record
;
2017-01-22 deposited with the CCDC.
2018-02-21 downloaded from the CCDC.
;
_cell_angle_alpha 90
_cell_angle_beta 90
_cell_angle_gamma 90
_cell_formula_units_Z 8
_cell_length_a 8.6883(10)
_cell_length_b 11.8246(16)
_cell_length_c 15.412(3)
_cell_measurement_reflns_used 2749
_cell_measurement_temperature 296(2)
_cell_measurement_theta_max 21.84
_cell_measurement_theta_min 2.64
_cell_volume 1583.4(4)
_computing_structure_refinement 'SHELXL-2014/7 (Sheldrick, 2014)'
_diffrn_ambient_temperature 296(2)
_diffrn_measured_fraction_theta_full 0.999
_diffrn_measured_fraction_theta_max 0.999
_diffrn_measurement_device_type 'CCD area detector'
_diffrn_measurement_method 'phi and omega scans'
_diffrn_radiation_type MoK\a
_diffrn_radiation_wavelength 0.71073
_diffrn_reflns_av_R_equivalents 0.0536
_diffrn_reflns_av_unetI/netI 0.0293
_diffrn_reflns_Laue_measured_fraction_full 0.999
_diffrn_reflns_Laue_measured_fraction_max 0.999
_diffrn_reflns_limit_h_max 10
_diffrn_reflns_limit_h_min -10
_diffrn_reflns_limit_k_max 14
_diffrn_reflns_limit_k_min -13
_diffrn_reflns_limit_l_max 18
_diffrn_reflns_limit_l_min -18
_diffrn_reflns_number 21623
_diffrn_reflns_point_group_measured_fraction_full 0.999
_diffrn_reflns_point_group_measured_fraction_max 0.999
_diffrn_reflns_theta_full 25.242
_diffrn_reflns_theta_max 25.248
_diffrn_reflns_theta_min 2.171
_exptl_absorpt_coefficient_mu 0.091
_exptl_absorpt_correction_T_max 0.989
_exptl_absorpt_correction_T_min 0.974
_exptl_absorpt_correction_type multi-scan
_exptl_absorpt_process_details multi-scan
_exptl_crystal_colour Colourless
_exptl_crystal_density_diffrn 1.344
_exptl_crystal_description Block
_exptl_crystal_F_000 672
_exptl_crystal_size_max 0.32
_exptl_crystal_size_mid 0.24
_exptl_crystal_size_min 0.12
_refine_diff_density_max 0.105
_refine_diff_density_min -0.132
_refine_diff_density_rms 0.029
_refine_ls_abs_structure_details
;
 Flack x determined using 1012 quotients [(I+)-(I-)]/[(I+)+(I-)]
 (Parsons, Flack and Wagner, Acta Cryst. B69 (2013) 249-259).
;
_refine_ls_abs_structure_Flack -0.7(8)
_refine_ls_extinction_method none
_refine_ls_goodness_of_fit_ref 1.057
_refine_ls_hydrogen_treatment mixed
_refine_ls_matrix_type full
_refine_ls_number_parameters 227
_refine_ls_number_reflns 2874
_refine_ls_number_restraints 1
_refine_ls_restrained_S_all 1.056
_refine_ls_R_factor_all 0.0455
_refine_ls_R_factor_gt 0.0360
_refine_ls_shift/su_max 0.000
_refine_ls_shift/su_mean 0.000
_refine_ls_structure_factor_coef Fsqd
_refine_ls_weighting_details 'w=1/[\s^2^(Fo^2^)+(0.0500P)^2^+0.0200P] where P=(Fo^2^+2Fc^2^)/3'
_refine_ls_weighting_scheme calc
_refine_ls_wR_factor_gt 0.0845
_refine_ls_wR_factor_ref 0.0899
_reflns_Friedel_coverage 0.920
_reflns_Friedel_fraction_full 0.998
_reflns_Friedel_fraction_max 0.998
_reflns_number_gt 2461
_reflns_number_total 2874
_reflns_threshold_expression 'I > 2\s(I)'
_cod_data_source_file c7nj04349j2.cif
_cod_data_source_block 11
_cod_depositor_comments 'Adding full bibliography for 7057046--7057050.cif.'
_cod_original_cell_volume 1583.3(4)
_cod_database_code 7057046
_shelx_shelxl_version_number 2014/7
_shelx_space_group_comment
;
The symmetry employed for this shelxl refinement is uniquely defined
by the following loop, which should always be used as a source of
symmetry information in preference to the above space-group names.
They are only intended as comments.
;

loop_
_space_group_symop_operation_xyz
'x, y, z'
'-x, -y, z+1/2'
'x+1/2, -y+1/2, z'
'-x+1/2, y+1/2, z+1/2'

loop_
_atom_site_label
_atom_site_type_symbol
_atom_site_fract_x
_atom_site_fract_y
_atom_site_fract_z
_atom_site_U_iso_or_equiv
_atom_site_adp_type
_atom_site_occupancy
_atom_site_site_symmetry_order
_atom_site_calc_flag
_atom_site_refinement_flags_posn
_atom_site_refinement_flags_adp
C14 C 0.0823(3) 0.3848(2) 0.28190(19) 0.0393(6) Uani 1 1 d . .
C11 C 0.0151(3) 0.3357(2) 0.20579(18) 0.0390(6) Uani 1 1 d . .
C10 C 0.0524(3) 0.3679(3) 0.1177(2) 0.0478(7) Uani 1 1 d . .
H10 H 0.1383 0.4144 0.1123 0.057 Uiso 1 1 calc R U
C13 C 0.0254(3) 0.3249(2) 0.3534(2) 0.0440(7) Uani 1 1 d . .
C5 C 0.4863(3) 0.3838(2) 0.69612(18) 0.0414(7) Uani 1 1 d . .
C2 C 0.3757(3) 0.3936(2) 0.76639(19) 0.0418(7) Uani 1 1 d . .
C15 C 0.1834(3) 0.4743(3) 0.2967(2) 0.0526(8) Uani 1 1 d . .
H15 H 0.2200 0.5176 0.2507 0.063 Uiso 1 1 calc R U
C4 C 0.4587(3) 0.4735(2) 0.63862(18) 0.0442(7) Uani 1 1 d . .
C12 C -0.0781(3) 0.2498(3) 0.2340(2) 0.0473(7) Uani 1 1 d . .
H12 H -0.1362 0.2029 0.1983 0.057 Uiso 1 1 calc R U
C18 C 0.0671(4) 0.3491(3) 0.4377(2) 0.0558(8) Uani 1 1 d . .
H18 H 0.0273 0.3086 0.4843 0.067 Uiso 1 1 calc R U
C1 C 0.3684(4) 0.3181(3) 0.8389(2) 0.0503(8) Uani 1 1 d . .
H1 H 0.4470 0.2648 0.8408 0.060 Uiso 1 1 calc R U
C16 C 0.2278(4) 0.4973(3) 0.3802(2) 0.0630(10) Uani 1 1 d . .
H16 H 0.2979 0.5552 0.3905 0.076 Uiso 1 1 calc R U
C9 C 0.5449(4) 0.4895(3) 0.5643(2) 0.0543(8) Uani 1 1 d . .
H9 H 0.5247 0.5488 0.5263 0.065 Uiso 1 1 calc R U
C6 C 0.6041(4) 0.3080(3) 0.6778(2) 0.0515(8) Uani 1 1 d . .
H6 H 0.6232 0.2470 0.7143 0.062 Uiso 1 1 calc R U
C3 C 0.2876(4) 0.4870(3) 0.7472(2) 0.0488(7) Uani 1 1 d . .
H3 H 0.2068 0.5138 0.7810 0.059 Uiso 1 1 calc R U
C8 C 0.6621(4) 0.4135(3) 0.5489(3) 0.0623(9) Uani 1 1 d . .
H8 H 0.7227 0.4221 0.4996 0.075 Uiso 1 1 calc R U
C7 C 0.6918(4) 0.3247(3) 0.6050(2) 0.0608(9) Uani 1 1 d . .
H7 H 0.7726 0.2755 0.5931 0.073 Uiso 1 1 calc R U
C17 C 0.1707(4) 0.4360(3) 0.4496(2) 0.0633(10) Uani 1 1 d . .
H17 H 0.2029 0.4539 0.5055 0.076 Uiso 1 1 calc R U
N1 N 0.2726(3) 0.3116(2) 0.90140(17) 0.0508(6) Uani 1 1 d . .
N3 N -0.0134(3) 0.3429(2) 0.04620(16) 0.0491(6) Uani 1 1 d . .
N4 N -0.0730(3) 0.2436(3) 0.32116(17) 0.0517(7) Uani 1 1 d . .
N2 N 0.3364(3) 0.5344(2) 0.67132(19) 0.0509(7) Uani 1 1 d . .
O1 O 0.1577(3) 0.39360(19) 0.89531(15) 0.0557(6) Uani 1 1 d . .
H1A H 0.1007 0.3891 0.9376 0.084 Uiso 1 1 calc R U
O2 O -0.1481(3) 0.2810(2) 0.05951(14) 0.0564(6) Uani 1 1 d . .
H2A H -0.1799 0.2573 0.0128 0.085 Uiso 1 1 calc R U
H4 H -0.122(4) 0.190(3) 0.351(3) 0.064(10) Uiso 1 1 d . .
H2 H 0.301(4) 0.597(3) 0.648(2) 0.052(10) Uiso 1 1 d . .

loop_
_atom_site_aniso_label
_atom_site_aniso_U_11
_atom_site_aniso_U_22
_atom_site_aniso_U_33
_atom_site_aniso_U_23
_atom_site_aniso_U_13
_atom_site_aniso_U_12
C14 0.0340(13) 0.0418(16) 0.0420(15) 0.0033(14) 0.0018(13) 0.0056(11)
C11 0.0356(15) 0.0431(16) 0.0384(15) 0.0016(13) 0.0018(12) 0.0024(12)
C10 0.0402(16) 0.0559(19) 0.0474(18) 0.0059(15) 0.0045(15) -0.0031(13)
C13 0.0392(16) 0.0507(19) 0.0421(17) 0.0013(14) 0.0001(13) 0.0026(13)
C5 0.0369(15) 0.0439(16) 0.0433(16) -0.0013(13) -0.0057(12) -0.0041(12)
C2 0.0384(14) 0.0457(17) 0.0415(16) 0.0013(13) -0.0051(12) -0.0004(12)
C15 0.0446(16) 0.0447(18) 0.069(2) 0.0027(16) -0.0021(16) -0.0019(14)
C4 0.0375(16) 0.0450(17) 0.0501(19) -0.0002(14) -0.0030(12) -0.0068(12)
C12 0.0444(17) 0.0506(19) 0.0468(18) 0.0001(14) -0.0018(13) -0.0069(14)
C18 0.0536(19) 0.070(2) 0.0443(19) 0.0030(17) 0.0009(14) 0.0094(17)
C1 0.0472(17) 0.056(2) 0.0476(18) 0.0057(15) -0.0024(15) 0.0062(15)
C16 0.058(2) 0.058(2) 0.073(3) -0.0173(19) -0.0158(18) -0.0031(17)
C9 0.054(2) 0.058(2) 0.0505(19) 0.0087(16) -0.0022(15) -0.0137(16)
C6 0.0465(18) 0.0540(19) 0.054(2) -0.0033(16) -0.0059(14) 0.0060(14)
C3 0.0431(15) 0.0513(18) 0.0521(18) 0.0026(15) 0.0018(13) 0.0044(14)
C8 0.0549(19) 0.079(2) 0.053(2) -0.0107(19) 0.0102(16) -0.0130(19)
C7 0.0509(19) 0.070(2) 0.061(2) -0.0130(18) 0.0023(16) 0.0039(16)
C17 0.062(2) 0.071(2) 0.057(2) -0.0200(19) -0.0144(17) 0.0119(18)
N1 0.0540(15) 0.0562(15) 0.0421(14) 0.0051(13) -0.0036(12) 0.0037(13)
N3 0.0471(14) 0.0588(17) 0.0414(15) 0.0031(13) 0.0045(11) -0.0004(12)
N4 0.0549(16) 0.0571(17) 0.0431(17) 0.0095(13) 0.0019(12) -0.0139(14)
N2 0.0506(16) 0.0471(16) 0.0551(16) 0.0130(14) -0.0015(13) 0.0031(12)
O1 0.0549(13) 0.0641(14) 0.0481(13) 0.0084(11) 0.0086(10) 0.0082(11)
O2 0.0605(14) 0.0674(14) 0.0412(12) -0.0075(11) -0.0012(10) -0.0150(11)

loop_
_atom_type_symbol
_atom_type_description
_atom_type_scat_dispersion_real
_atom_type_scat_dispersion_imag
_atom_type_scat_source
C C 0.0033 0.0016 'International Tables Vol C Tables 4.2.6.8 and 6.1.1.4'
H H 0.0000 0.0000 'International Tables Vol C Tables 4.2.6.8 and 6.1.1.4'
N N 0.0061 0.0033 'International Tables Vol C Tables 4.2.6.8 and 6.1.1.4'
O O 0.0106 0.0060 'International Tables Vol C Tables 4.2.6.8 and 6.1.1.4'

loop_
_geom_angle_atom_site_label_1
_geom_angle_atom_site_label_2
_geom_angle_atom_site_label_3
_geom_angle
C15 C14 C13 118.6(3)
C15 C14 C11 134.3(3)
C13 C14 C11 107.1(2)
C12 C11 C14 106.4(3)
C12 C11 C10 128.7(3)
C14 C11 C10 124.7(3)
N3 C10 C11 130.4(3)
C18 C13 N4 130.3(3)
C18 C13 C14 122.9(3)
N4 C13 C14 106.7(3)
C6 C5 C4 119.0(3)
C6 C5 C2 133.7(3)
C4 C5 C2 107.3(3)
C3 C2 C1 130.1(3)
C3 C2 C5 105.8(3)
C1 C2 C5 124.1(3)
C16 C15 C14 118.8(3)
N2 C4 C9 130.4(3)
N2 C4 C5 107.2(3)
C9 C4 C5 122.4(3)
N4 C12 C11 109.7(3)
C13 C18 C17 116.8(3)
N1 C1 C2 131.0(3)
C15 C16 C17 121.4(3)
C8 C9 C4 116.9(3)
C7 C6 C5 118.9(3)
N2 C3 C2 110.0(3)
C9 C8 C7 121.7(3)
C6 C7 C8 121.1(3)
C18 C17 C16 121.5(3)
C1 N1 O1 112.0(3)
C10 N3 O2 111.8(2)
C12 N4 C13 110.0(3)
C3 N2 C4 109.7(3)

loop_
_geom_bond_atom_site_label_1
_geom_bond_atom_site_label_2
_geom_bond_distance
C14 C15 1.393(4)
C14 C13 1.401(4)
C14 C11 1.434(4)
C11 C12 1.369(4)
C11 C10 1.447(4)
C10 N3 1.276(4)
C13 C18 1.378(5)
C13 N4 1.379(4)
C5 C6 1.390(4)
C5 C4 1.403(4)
C5 C2 1.452(4)
C2 C3 1.375(4)
C2 C1 1.432(4)
C15 C16 1.372(5)
C4 N2 1.379(4)
C4 C9 1.382(4)
C12 N4 1.347(4)
C18 C17 1.379(5)
C1 N1 1.275(4)
C16 C17 1.383(5)
C9 C8 1.379(5)
C6 C7 1.370(5)
C3 N2 1.364(4)
C8 C7 1.385(6)
N1 O1 1.395(3)
N3 O2 1.396(3)
